data_7160045
loop_
_publ_author_name
'Deshwal, Shalu'
'Gopalakrishnan, Dinesh Kumar'
'Purohit, Alok'
'Karmakar, Tarak'
'Vaitla, Janakiram'

_publ_section_title
;
 Diastereoselective cyclopropanation of &#x3b1;,&#x3b2;-unsaturated
 carbonyl compounds with vinyl sulfoxonium ylides.
;
_journal_issue 31
_journal_name_full 'Organic &amp; biomolecular chemistry'
_journal_page_first 6294
_journal_page_last 6307
_journal_paper_doi 10.1039/d4ob00677a
_journal_volume 22
_journal_year 2024
_chemical_absolute_configuration ad
_chemical_formula_moiety 'C26 H22 O3'
_chemical_formula_sum 'C26 H22 O3'
_chemical_formula_weight 382.43
_chemical_name_systematic cis-cyclopropane
_space_group_crystal_system orthorhombic
_space_group_IT_number 29
_space_group_name_Hall 'P 2c -2ac'
_space_group_name_H-M_alt 'P c a 21'
_atom_sites_solution_hydrogens geom
_atom_sites_solution_primary iterative
_audit_block_doi 10.5517/ccdc.csd.cc2jvgf9
_audit_creation_date 2024-04-17
_audit_creation_method
;
Olex2 1.5
(compiled 2023.08.24 svn.re1ec1418 for OlexSys, GUI svn.r6817)
;
_audit_update_record
;
2024-04-17 deposited with the CCDC.	2024-07-11 downloaded from the CCDC.
;
_cell_angle_alpha 90
_cell_angle_beta 90
_cell_angle_gamma 90
_cell_formula_units_Z 4
_cell_length_a 18.8323(8)
_cell_length_b 10.3176(4)
_cell_length_c 10.7363(4)
_cell_measurement_reflns_used 8607
_cell_measurement_temperature 297(2)
_cell_measurement_theta_max 27.38
_cell_measurement_theta_min 2.25
_cell_volume 2086.11(14)
_computing_cell_refinement 'SAINT V8.40B (?, 2016)'
_computing_data_reduction 'SAINT V8.40B (?, 2016)'
_computing_molecular_graphics 'Olex2 1.5 (Dolomanov et al., 2009)'
_computing_publication_material 'Olex2 1.5 (Dolomanov et al., 2009)'
_computing_structure_refinement 'XL  (Sheldrick, 2008)'
_computing_structure_solution 'olex2.solve 1.5 (Bourhis et al., 2015)'
_diffrn_ambient_temperature 297.00
_diffrn_measured_fraction_theta_full 1.000
_diffrn_measured_fraction_theta_max 1.000
_diffrn_measurement_device_type 'Bruker APEX-II CCD'
_diffrn_measurement_method '\f and \w scans'
_diffrn_radiation_type MoK\a
_diffrn_radiation_wavelength 0.71073
_diffrn_reflns_av_R_equivalents 0.0415
_diffrn_reflns_av_unetI/netI 0.0427
_diffrn_reflns_Laue_measured_fraction_full 1.000
_diffrn_reflns_Laue_measured_fraction_max 1.000
_diffrn_reflns_limit_h_max 25
_diffrn_reflns_limit_h_min -25
_diffrn_reflns_limit_k_max 13
_diffrn_reflns_limit_k_min -13
_diffrn_reflns_limit_l_max 14
_diffrn_reflns_limit_l_min -14
_diffrn_reflns_number 21786
_diffrn_reflns_point_group_measured_fraction_full 0.999
_diffrn_reflns_point_group_measured_fraction_max 0.998
_diffrn_reflns_theta_full 25.242
_diffrn_reflns_theta_max 28.300
_diffrn_reflns_theta_min 1.974
_diffrn_source_current 1.0
_diffrn_source_power 0.05
_diffrn_source_voltage 50.0
_diffrn_standards_number 0
_exptl_absorpt_coefficient_mu 0.079
_exptl_absorpt_correction_T_max 0.7457
_exptl_absorpt_correction_T_min 0.6864
_exptl_absorpt_correction_type none
_exptl_absorpt_process_details
;
SADABS-2016/2 (Bruker,2016/2) was used for absorption correction.
wR2(int) was 0.1350 before and 0.0641 after correction.
The Ratio of minimum to maximum transmission is 0.9205.
The \l/2 correction factor is Not present.
;
_exptl_crystal_colour 'dull whiteish white'
_exptl_crystal_colour_lustre dull
_exptl_crystal_colour_modifier whiteish
_exptl_crystal_colour_primary white
_exptl_crystal_density_diffrn 1.218
_exptl_crystal_description block
_exptl_crystal_F_000 808
_exptl_crystal_preparation 'Crystallised in methanol'
_exptl_crystal_recrystallization_method 'Re-crystallisation from solvent: Methanol'
_exptl_crystal_size_max 0.22
_exptl_crystal_size_mid 0.18
_exptl_crystal_size_min 0.15
_refine_diff_density_max 0.161
_refine_diff_density_min -0.144
_refine_diff_density_rms 0.040
_refine_ls_abs_structure_details
;
 Flack x determined using 1463 quotients [(I+)-(I-)]/[(I+)+(I-)]
 (Parsons, Flack and Wagner, Acta Cryst. B69 (2013) 249-259).
;
_refine_ls_abs_structure_Flack 0.7(6)
_refine_ls_extinction_coef 0.0116(19)
_refine_ls_extinction_expression Fc^*^=kFc[1+0.001xFc^2^\l^3^/sin(2\q)]^-1/4^
_refine_ls_extinction_method 'SHELXL-2019/1 (Sheldrick 2019)'
_refine_ls_goodness_of_fit_ref 1.056
_refine_ls_hydrogen_treatment constr
_refine_ls_matrix_type full
_refine_ls_number_parameters 264
_refine_ls_number_reflns 5159
_refine_ls_number_restraints 1
_refine_ls_restrained_S_all 1.056
_refine_ls_R_factor_all 0.0668
_refine_ls_R_factor_gt 0.0466
_refine_ls_shift/su_max 0.000
_refine_ls_shift/su_mean 0.000
_refine_ls_structure_factor_coef Fsqd
_refine_ls_weighting_details 'w=1/[\s^2^(Fo^2^)+(0.0425P)^2^+0.2096P] where P=(Fo^2^+2Fc^2^)/3'
_refine_ls_weighting_scheme calc
_refine_ls_wR_factor_gt 0.1011
_refine_ls_wR_factor_ref 0.1112
_reflns_Friedel_coverage 0.893
_reflns_Friedel_fraction_full 0.998
_reflns_Friedel_fraction_max 0.995
_reflns_number_gt 3952
_reflns_number_total 5159
_reflns_threshold_expression 'I > 2\s(I)'
_cod_data_source_file d4ob00677a2.cif
_cod_data_source_block chalcon_170424_0ma_a
_cod_depositor_comments 'Adding full bibliography for 7160044--7160045.cif.'
_cod_database_code 7160045
_shelx_shelxl_version_number 2019/1
_shelx_space_group_comment
;
The symmetry employed for this shelxl refinement is uniquely defined
by the following loop, which should always be used as a source of
symmetry information in preference to the above space-group names.
They are only intended as comments.
;
_olex2_refinement_description
;
1. Fixed Uiso
 At 1.2 times of:
  All C(H) groups
 At 1.5 times of:
  All C(H,H,H) groups
2.a Ternary CH refined with riding coordinates:
 C006(H006), C007(H007), C00D(H00D)
2.b Aromatic/amide H refined with riding coordinates:
 C00B(H00B), C00C(H00C), C00F(H00F), C00G(H00G), C00H(H00H), C00I(H00I),
 C00J(H00J), C00K(H00K), C00L(H00L), C00M(H00M), C00N(H00N), C00O(H00O),
 C00P(H00P), C00Q(H00Q), C00R(H00R), C00S(H00S)
2.c Idealised Me refined as rotating group:
 C00T(H00A,H00E,H00T)
;
_olex2_submission_original_sample_id cis-cyclopropane
_olex2_submission_special_instructions 'No special instructions were received'

loop_
_space_group_symop_operation_xyz
'x, y, z'
'-x, -y, z+1/2'
'x+1/2, -y, z'
'-x+1/2, y, z+1/2'

loop_
_atom_site_label
_atom_site_type_symbol
_atom_site_fract_x
_atom_site_fract_y
_atom_site_fract_z
_atom_site_U_iso_or_equiv
_atom_site_adp_type
_atom_site_occupancy
_atom_site_site_symmetry_order
_atom_site_calc_flag
_atom_site_refinement_flags_posn
_atom_site_refinement_flags_adp
_atom_site_refinement_flags_occupancy
_atom_site_disorder_assembly
_atom_site_disorder_group
O001 O 0.25639(12) 0.3203(2) 0.61599(18) 0.0678(6) Uani 1 1 d . . . . .
O002 O 0.40425(16) 0.1203(2) 0.3599(2) 0.0852(8) Uani 1 1 d . . . . .
O003 O 0.40777(14) -0.0120(2) 0.5220(2) 0.0771(7) Uani 1 1 d . . . . .
C004 C 0.31508(14) 0.5796(2) 0.3239(2) 0.0447(6) Uani 1 1 d . . . . .
C005 C 0.41038(15) 0.1050(3) 0.4695(3) 0.0537(7) Uani 1 1 d . . . . .
C006 C 0.31780(12) 0.4855(2) 0.4293(2) 0.0431(6) Uani 1 1 d . . . . .
H006 H 0.306029 0.522013 0.510964 0.052 Uiso 1 1 calc R U . . .
C007 C 0.36957(12) 0.3772(2) 0.4321(2) 0.0423(5) Uani 1 1 d . . . . .
H007 H 0.399722 0.371690 0.357880 0.051 Uiso 1 1 calc R U . . .
C008 C 0.19782(14) 0.1827(3) 0.4750(2) 0.0466(6) Uani 1 1 d . . . . .
C009 C 0.24910(14) 0.2863(3) 0.5079(2) 0.0469(6) Uani 1 1 d . . . . .
C00A C 0.40431(12) 0.3303(2) 0.5486(2) 0.0423(5) Uani 1 1 d . . . . .
C00B C 0.41051(14) 0.3945(3) 0.7742(3) 0.0536(7) Uani 1 1 d . . . . .
H00B H 0.394713 0.312257 0.796203 0.064 Uiso 1 1 calc R U . . .
C00C C 0.44242(15) 0.5497(3) 0.6197(3) 0.0530(6) Uani 1 1 d . . . . .
H00C H 0.447528 0.573508 0.536580 0.064 Uiso 1 1 calc R U . . .
C00D C 0.29090(13) 0.3488(2) 0.4075(2) 0.0436(6) Uani 1 1 d . . . . .
H00D H 0.277932 0.326319 0.321749 0.052 Uiso 1 1 calc R U . . .
C00E C 0.41909(13) 0.4260(3) 0.6491(2) 0.0436(6) Uani 1 1 d . . . . .
C00F C 0.42266(13) 0.2063(3) 0.5633(3) 0.0492(6) Uani 1 1 d . . . . .
H00F H 0.444567 0.182483 0.637484 0.059 Uiso 1 1 calc R U . . .
C00G C 0.45820(16) 0.6382(3) 0.7125(3) 0.0627(8) Uani 1 1 d . . . . .
H00G H 0.475050 0.720132 0.691657 0.075 Uiso 1 1 calc R U . . .
C00H C 0.42512(16) 0.4837(3) 0.8656(3) 0.0640(8) Uani 1 1 d . . . . .
H00H H 0.418792 0.461583 0.948833 0.077 Uiso 1 1 calc R U . . .
C00I C 0.20118(17) 0.1139(3) 0.3643(3) 0.0588(7) Uani 1 1 d . . . . .
H00I H 0.237333 0.130651 0.307478 0.071 Uiso 1 1 calc R U . . .
C00J C 0.25156(18) 0.6384(3) 0.2938(3) 0.0637(8) Uani 1 1 d . . . . .
H00J H 0.211078 0.619602 0.340042 0.076 Uiso 1 1 calc R U . . .
C00K C 0.14381(16) 0.1542(3) 0.5589(3) 0.0651(8) Uani 1 1 d . . . . .
H00K H 0.141427 0.198389 0.634335 0.078 Uiso 1 1 calc R U . . .
C00L C 0.37450(16) 0.6108(3) 0.2540(3) 0.0593(7) Uani 1 1 d . . . . .
H00L H 0.417924 0.572339 0.272425 0.071 Uiso 1 1 calc R U . . .
C00M C 0.44902(16) 0.6052(4) 0.8349(3) 0.0648(9) Uani 1 1 d . . . . .
H00M H 0.458961 0.665116 0.897266 0.078 Uiso 1 1 calc R U . . .
C00N C 0.3697(2) 0.6987(4) 0.1573(3) 0.0739(10) Uani 1 1 d . . . . .
H00N H 0.410028 0.719660 0.111445 0.089 Uiso 1 1 calc R U . . .
C00O C 0.3059(2) 0.7550(3) 0.1284(4) 0.0784(10) Uani 1 1 d . . . . .
H00O H 0.302752 0.813642 0.062890 0.094 Uiso 1 1 calc R U . . .
C00P C 0.0968(2) -0.0041(3) 0.4221(5) 0.0856(11) Uani 1 1 d . . . . .
H00P H 0.062255 -0.065669 0.403704 0.103 Uiso 1 1 calc R U . . .
C00Q C 0.2474(2) 0.7247(3) 0.1962(4) 0.0796(10) Uani 1 1 d . . . . .
H00Q H 0.204064 0.762613 0.176453 0.096 Uiso 1 1 calc R U . . .
C00R C 0.1506(2) 0.0201(3) 0.3382(4) 0.0774(10) Uani 1 1 d . . . . .
H00R H 0.152918 -0.026484 0.264155 0.093 Uiso 1 1 calc R U . . .
C00S C 0.0941(2) 0.0617(4) 0.5315(4) 0.0855(11) Uani 1 1 d . . . . .
H00S H 0.058214 0.043710 0.588420 0.103 Uiso 1 1 calc R U . . .
C00T C 0.3966(3) -0.1189(3) 0.4376(4) 0.1034(15) Uani 1 1 d . . . . .
H00A H 0.354691 -0.103158 0.388862 0.155 Uiso 1 1 calc R U . . .
H00E H 0.390734 -0.197463 0.484311 0.155 Uiso 1 1 calc R U . . .
H00T H 0.436836 -0.127069 0.383291 0.155 Uiso 1 1 calc R U . . .

loop_
_atom_site_aniso_label
_atom_site_aniso_U_11
_atom_site_aniso_U_22
_atom_site_aniso_U_33
_atom_site_aniso_U_23
_atom_site_aniso_U_13
_atom_site_aniso_U_12
O001 0.0675(13) 0.1029(16) 0.0330(9) -0.0058(11) 0.0045(9) -0.0274(13)
O002 0.144(2) 0.0638(14) 0.0480(13) -0.0089(11) -0.0148(14) 0.0146(14)
O003 0.120(2) 0.0500(13) 0.0615(13) -0.0034(11) -0.0066(13) -0.0048(12)
C004 0.0513(14) 0.0448(14) 0.0381(12) -0.0054(11) -0.0016(11) -0.0037(11)
C005 0.0569(16) 0.0501(16) 0.0540(17) -0.0011(14) -0.0024(13) 0.0050(12)
C006 0.0426(12) 0.0530(14) 0.0338(11) -0.0052(11) 0.0024(10) -0.0028(11)
C007 0.0425(12) 0.0500(13) 0.0344(12) -0.0033(11) 0.0049(10) -0.0038(11)
C008 0.0466(13) 0.0507(15) 0.0425(13) 0.0099(12) -0.0069(11) -0.0039(11)
C009 0.0450(13) 0.0626(16) 0.0330(12) 0.0020(12) 0.0003(10) -0.0067(13)
C00A 0.0391(12) 0.0495(14) 0.0382(12) -0.0024(11) 0.0020(10) -0.0042(10)
C00B 0.0508(15) 0.0669(18) 0.0430(14) -0.0019(13) -0.0036(12) -0.0066(13)
C00C 0.0518(15) 0.0548(16) 0.0523(15) -0.0019(14) -0.0046(12) -0.0053(13)
C00D 0.0473(13) 0.0550(15) 0.0285(11) -0.0029(10) 0.0000(10) -0.0082(11)
C00E 0.0386(12) 0.0501(15) 0.0421(14) -0.0045(12) -0.0040(10) -0.0008(11)
C00F 0.0511(14) 0.0542(16) 0.0423(13) -0.0001(13) -0.0038(12) -0.0012(12)
C00G 0.0570(17) 0.0591(18) 0.072(2) -0.0137(16) -0.0096(15) -0.0096(14)
C00H 0.0574(17) 0.091(2) 0.0437(15) -0.0095(17) -0.0077(13) -0.0003(16)
C00I 0.0683(18) 0.0524(16) 0.0556(17) 0.0008(14) -0.0020(14) -0.0043(14)
C00J 0.0540(15) 0.0628(18) 0.074(2) 0.0064(16) -0.0027(14) 0.0003(15)
C00K 0.0579(16) 0.077(2) 0.0602(17) 0.0058(16) 0.0055(15) -0.0163(15)
C00L 0.0597(16) 0.0633(19) 0.0551(17) 0.0048(15) 0.0087(14) 0.0019(14)
C00M 0.0547(17) 0.077(2) 0.063(2) -0.0290(17) -0.0134(14) -0.0004(15)
C00N 0.088(2) 0.074(2) 0.0596(19) 0.0120(17) 0.0164(17) -0.008(2)
C00O 0.111(3) 0.064(2) 0.0610(19) 0.0152(17) -0.012(2) -0.004(2)
C00P 0.081(2) 0.063(2) 0.113(3) 0.004(2) -0.012(2) -0.0262(18)
C00Q 0.078(2) 0.071(2) 0.090(3) 0.016(2) -0.022(2) 0.009(2)
C00R 0.103(3) 0.0541(19) 0.075(2) -0.0083(17) -0.019(2) -0.0082(18)
C00S 0.072(2) 0.090(3) 0.095(3) 0.006(2) 0.008(2) -0.029(2)
C00T 0.171(5) 0.0525(19) 0.087(3) -0.014(2) -0.015(3) -0.010(2)

loop_
_atom_type_symbol
_atom_type_description
_atom_type_scat_dispersion_real
_atom_type_scat_dispersion_imag
_atom_type_scat_source
C C 0.0033 0.0016 'International Tables Vol C Tables 4.2.6.8 and 6.1.1.4'
H H 0.0000 0.0000 'International Tables Vol C Tables 4.2.6.8 and 6.1.1.4'
O O 0.0106 0.0060 'International Tables Vol C Tables 4.2.6.8 and 6.1.1.4'

loop_
_geom_angle_atom_site_label_1
_geom_angle_atom_site_label_2
_geom_angle_atom_site_label_3
_geom_angle
_geom_angle_site_symmetry_1
_geom_angle_site_symmetry_3
_geom_angle_publ_flag
C005 O003 C00T 115.5(3) . . ?
C00J C004 C006 119.6(2) . . ?
C00J C004 C00L 118.2(3) . . ?
C00L C004 C006 122.3(2) . . ?
O002 C005 O003 122.2(3) . . ?
O002 C005 C00F 126.7(3) . . ?
O003 C005 C00F 111.1(3) . . ?
C004 C006 H006 114.9 . . ?
C004 C006 C00D 118.5(2) . . ?
C007 C006 C004 121.9(2) . . ?
C007 C006 H006 114.9 . . ?
C007 C006 C00D 61.48(16) . . ?
C00D C006 H006 114.9 . . ?
C006 C007 H007 114.1 . . ?
C006 C007 C00A 123.3(2) . . ?
C006 C007 C00D 60.36(16) . . ?
C00A C007 H007 114.1 . . ?
C00A C007 C00D 120.4(2) . . ?
C00D C007 H007 114.1 . . ?
C00I C008 C009 122.9(2) . . ?
C00I C008 C00K 118.7(3) . . ?
C00K C008 C009 118.3(3) . . ?
O001 C009 C008 120.4(2) . . ?
O001 C009 C00D 120.5(2) . . ?
C00D C009 C008 119.1(2) . . ?
C00E C00A C007 118.3(2) . . ?
C00F C00A C007 121.6(2) . . ?
C00F C00A C00E 120.1(2) . . ?
C00E C00B H00B 119.7 . . ?
C00H C00B H00B 119.7 . . ?
C00H C00B C00E 120.7(3) . . ?
C00E C00C H00C 119.6 . . ?
C00G C00C H00C 119.6 . . ?
C00G C00C C00E 120.7(3) . . ?
C006 C00D C007 58.16(15) . . ?
C006 C00D H00D 116.6 . . ?
C007 C00D H00D 116.6 . . ?
C009 C00D C006 118.0(2) . . ?
C009 C00D C007 118.1(2) . . ?
C009 C00D H00D 116.6 . . ?
C00B C00E C00A 121.5(2) . . ?
C00C C00E C00A 120.3(2) . . ?
C00C C00E C00B 118.2(3) . . ?
C005 C00F H00F 118.0 . . ?
C00A C00F C005 124.0(2) . . ?
C00A C00F H00F 118.0 . . ?
C00C C00G H00G 120.0 . . ?
C00M C00G C00C 120.0(3) . . ?
C00M C00G H00G 120.0 . . ?
C00B C00H H00H 119.8 . . ?
C00M C00H C00B 120.4(3) . . ?
C00M C00H H00H 119.8 . . ?
C008 C00I H00I 120.0 . . ?
C008 C00I C00R 119.9(3) . . ?
C00R C00I H00I 120.0 . . ?
C004 C00J H00J 119.6 . . ?
C00Q C00J C004 120.7(3) . . ?
C00Q C00J H00J 119.6 . . ?
C008 C00K H00K 119.7 . . ?
C00S C00K C008 120.5(3) . . ?
C00S C00K H00K 119.7 . . ?
C004 C00L H00L 119.8 . . ?
C00N C00L C004 120.5(3) . . ?
C00N C00L H00L 119.8 . . ?
C00G C00M C00H 119.9(3) . . ?
C00G C00M H00M 120.0 . . ?
C00H C00M H00M 120.0 . . ?
C00L C00N H00N 119.8 . . ?
C00O C00N C00L 120.3(3) . . ?
C00O C00N H00N 119.8 . . ?
C00N C00O H00O 120.2 . . ?
C00Q C00O C00N 119.6(3) . . ?
C00Q C00O H00O 120.2 . . ?
C00R C00P H00P 119.9 . . ?
C00S C00P H00P 119.9 . . ?
C00S C00P C00R 120.1(3) . . ?
C00J C00Q H00Q 119.6 . . ?
C00O C00Q C00J 120.7(4) . . ?
C00O C00Q H00Q 119.6 . . ?
C00I C00R H00R 120.0 . . ?
C00P C00R C00I 120.0(4) . . ?
C00P C00R H00R 120.0 . . ?
C00K C00S H00S 119.7 . . ?
C00P C00S C00K 120.6(4) . . ?
C00P C00S H00S 119.7 . . ?
O003 C00T H00A 109.5 . . ?
O003 C00T H00E 109.5 . . ?
O003 C00T H00T 109.5 . . ?
H00A C00T H00E 109.5 . . ?
H00A C00T H00T 109.5 . . ?
H00E C00T H00T 109.5 . . ?

loop_
_geom_bond_atom_site_label_1
_geom_bond_atom_site_label_2
_geom_bond_distance
_geom_bond_site_symmetry_2
_geom_bond_publ_flag
O001 C009 1.220(3) . ?
O002 C005 1.193(4) . ?
O003 C005 1.334(4) . ?
O003 C00T 1.443(4) . ?
C004 C006 1.492(4) . ?
C004 C00J 1.380(4) . ?
C004 C00L 1.385(4) . ?
C005 C00F 1.469(4) . ?
C006 H006 0.9800 . ?
C006 C007 1.483(3) . ?
C006 C00D 1.517(3) . ?
C007 H007 0.9800 . ?
C007 C00A 1.493(4) . ?
C007 C00D 1.533(3) . ?
C008 C009 1.483(4) . ?
C008 C00I 1.386(4) . ?
C008 C00K 1.390(4) . ?
C009 C00D 1.482(3) . ?
C00A C00E 1.489(4) . ?
C00A C00F 1.334(4) . ?
C00B H00B 0.9300 . ?
C00B C00E 1.392(4) . ?
C00B C00H 1.372(4) . ?
C00C H00C 0.9300 . ?
C00C C00E 1.387(4) . ?
C00C C00G 1.384(4) . ?
C00D H00D 0.9800 . ?
C00F H00F 0.9300 . ?
C00G H00G 0.9300 . ?
C00G C00M 1.369(5) . ?
C00H H00H 0.9300 . ?
C00H C00M 1.372(5) . ?
C00I H00I 0.9300 . ?
C00I C00R 1.387(4) . ?
C00J H00J 0.9300 . ?
C00J C00Q 1.378(5) . ?
C00K H00K 0.9300 . ?
C00K C00S 1.369(5) . ?
C00L H00L 0.9300 . ?
C00L C00N 1.382(5) . ?
C00M H00M 0.9300 . ?
C00N H00N 0.9300 . ?
C00N C00O 1.370(5) . ?
C00O H00O 0.9300 . ?
C00O C00Q 1.356(5) . ?
C00P H00P 0.9300 . ?
C00P C00R 1.378(6) . ?
C00P C00S 1.358(6) . ?
C00Q H00Q 0.9300 . ?
C00R H00R 0.9300 . ?
C00S H00S 0.9300 . ?
C00T H00A 0.9600 . ?
C00T H00E 0.9600 . ?
C00T H00T 0.9600 . ?

loop_
_geom_torsion_atom_site_label_1
_geom_torsion_atom_site_label_2
_geom_torsion_atom_site_label_3
_geom_torsion_atom_site_label_4
_geom_torsion
_geom_torsion_site_symmetry_1
_geom_torsion_site_symmetry_2
_geom_torsion_site_symmetry_3
_geom_torsion_site_symmetry_4
_geom_torsion_publ_flag
O001 C009 C00D C006 -25.0(4) . . . . ?
O001 C009 C00D C007 41.8(4) . . . . ?
O002 C005 C00F C00A 24.9(5) . . . . ?
O003 C005 C00F C00A -156.1(3) . . . . ?
C004 C006 C007 C00A 143.7(2) . . . . ?
C004 C006 C007 C00D -107.5(2) . . . . ?
C004 C006 C00D C007 112.9(2) . . . . ?
C004 C006 C00D C009 -139.8(2) . . . . ?
C004 C00J C00Q C00O -0.9(5) . . . . ?
C004 C00L C00N C00O -0.6(5) . . . . ?
C006 C004 C00J C00Q -179.4(3) . . . . ?
C006 C004 C00L C00N -179.9(3) . . . . ?
C006 C007 C00A C00E -32.2(3) . . . . ?
C006 C007 C00A C00F 148.5(2) . . . . ?
C006 C007 C00D C009 -107.1(3) . . . . ?
C007 C006 C00D C009 107.3(3) . . . . ?
C007 C00A C00E C00B 141.4(3) . . . . ?
C007 C00A C00E C00C -39.1(3) . . . . ?
C007 C00A C00F C005 -0.6(4) . . . . ?
C008 C009 C00D C006 154.4(2) . . . . ?
C008 C009 C00D C007 -138.7(2) . . . . ?
C008 C00I C00R C00P 0.4(5) . . . . ?
C008 C00K C00S C00P 0.2(6) . . . . ?
C009 C008 C00I C00R -178.6(3) . . . . ?
C009 C008 C00K C00S 178.4(3) . . . . ?
C00A C007 C00D C006 113.5(2) . . . . ?
C00A C007 C00D C009 6.4(4) . . . . ?
C00B C00H C00M C00G 0.2(5) . . . . ?
C00C C00G C00M C00H 0.9(5) . . . . ?
C00D C006 C007 C00A -108.8(3) . . . . ?
C00D C007 C00A C00E -104.7(3) . . . . ?
C00D C007 C00A C00F 76.0(3) . . . . ?
C00E C00A C00F C005 -179.9(2) . . . . ?
C00E C00B C00H C00M -0.5(4) . . . . ?
C00E C00C C00G C00M -1.8(4) . . . . ?
C00F C00A C00E C00B -39.3(4) . . . . ?
C00F C00A C00E C00C 140.2(3) . . . . ?
C00G C00C C00E C00A -178.2(3) . . . . ?
C00G C00C C00E C00B 1.4(4) . . . . ?
C00H C00B C00E C00A 179.3(2) . . . . ?
C00H C00B C00E C00C -0.3(4) . . . . ?
C00I C008 C009 O001 -160.6(3) . . . . ?
C00I C008 C009 C00D 20.0(4) . . . . ?
C00I C008 C00K C00S -1.3(5) . . . . ?
C00J C004 C006 C007 151.0(3) . . . . ?
C00J C004 C006 C00D 78.6(3) . . . . ?
C00J C004 C00L C00N 0.1(4) . . . . ?
C00K C008 C009 O001 19.8(4) . . . . ?
C00K C008 C009 C00D -159.6(3) . . . . ?
C00K C008 C00I C00R 1.0(4) . . . . ?
C00L C004 C006 C007 -29.1(4) . . . . ?
C00L C004 C006 C00D -101.5(3) . . . . ?
C00L C004 C00J C00Q 0.7(5) . . . . ?
C00L C00N C00O C00Q 0.5(6) . . . . ?
C00N C00O C00Q C00J 0.3(6) . . . . ?
C00R C00P C00S C00K 1.2(6) . . . . ?
C00S C00P C00R C00I -1.5(6) . . . . ?
C00T O003 C005 O002 -0.4(5) . . . . ?
C00T O003 C005 C00F -179.4(3) . . . . ?
